data_7030494
loop_
_publ_author_name
'Kou, Yingying'
'Tian, Jinlei'
'Li, Dongdong'
'Gu, Wen'
'Liu, Xin'
'Yan, Shiping'
'Liao, Daizheng'
'Cheng, Peng'

_publ_section_title
;
 Synthesis, structure, magnetic properties and DNA cleavage of
 binuclear Cu(II) Schiff-base complexes
;
_journal_coden_ASTM DTARAF
_journal_issue 13
_journal_name_full 'Dalton Transactions'
_journal_page_first 2374
_journal_page_last 2382
_journal_paper_doi 10.1039/b819052f
_journal_year 2009
_chemical_formula_moiety 'C79 H121 Cu4 N7 O13'
_chemical_formula_sum 'C79 H121 Cu4 N7 O13'
_chemical_formula_weight 1630.99
_space_group_IT_number 2
_symmetry_cell_setting triclinic
_symmetry_space_group_name_Hall '-P 1'
_symmetry_space_group_name_H-M 'P -1'
_atom_sites_solution_hydrogens geom
_atom_sites_solution_primary direct
_atom_sites_solution_secondary difmap
_audit_creation_method SHELXL-97
_cell_angle_alpha 99.93(3)
_cell_angle_beta 97.97(3)
_cell_angle_gamma 98.08(3)
_cell_formula_units_Z 2
_cell_length_a 13.670(3)
_cell_length_b 16.814(3)
_cell_length_c 19.012(4)
_cell_measurement_reflns_used 10349
_cell_measurement_temperature 113(2)
_cell_measurement_theta_max 27.136
_cell_measurement_theta_min 2.027
_cell_volume 4201.8(16)
_computing_cell_refinement crystalclear
_computing_data_collection crystalclear
_computing_data_reduction crystalclear
_computing_molecular_graphics 'Bruker SHELXTL'
_computing_publication_material 'Bruker SHELXTL'
_computing_structure_refinement 'SHELXL-97 (Sheldrick, 1997)'
_computing_structure_solution 'SHELXS-97 (Sheldrick, 1990)'
_diffrn_ambient_temperature 113(2)
_diffrn_measured_fraction_theta_full 0.993
_diffrn_measured_fraction_theta_max 0.993
_diffrn_measurement_device_type 'rigaku saturn'
_diffrn_measurement_method '\w scans'
_diffrn_radiation_monochromator confocal
_diffrn_radiation_source 'rotating anode'
_diffrn_radiation_type MoK\a
_diffrn_radiation_wavelength 0.71073
_diffrn_reflns_av_R_equivalents 0.0273
_diffrn_reflns_av_sigmaI/netI 0.0466
_diffrn_reflns_limit_h_max 16
_diffrn_reflns_limit_h_min -16
_diffrn_reflns_limit_k_max 20
_diffrn_reflns_limit_k_min -18
_diffrn_reflns_limit_l_max 14
_diffrn_reflns_limit_l_min -22
_diffrn_reflns_number 24583
_diffrn_reflns_theta_full 25.02
_diffrn_reflns_theta_max 25.02
_diffrn_reflns_theta_min 2.03
_diffrn_standards_decay_% 0
_diffrn_standards_interval_count 0
_diffrn_standards_interval_time 0
_diffrn_standards_number 0
_exptl_absorpt_coefficient_mu 1.060
_exptl_absorpt_correction_T_max 0.8834
_exptl_absorpt_correction_T_min 0.8160
_exptl_absorpt_correction_type multi-scan
_exptl_absorpt_process_details crystalclear
_exptl_crystal_colour green
_exptl_crystal_density_diffrn 1.289
_exptl_crystal_density_method 'not measured'
_exptl_crystal_description block
_exptl_crystal_F_000 1728
_exptl_crystal_size_max 0.20
_exptl_crystal_size_mid 0.18
_exptl_crystal_size_min 0.12
_refine_diff_density_max 0.816
_refine_diff_density_min -0.720
_refine_diff_density_rms 0.065
_refine_ls_extinction_method none
_refine_ls_goodness_of_fit_ref 1.024
_refine_ls_hydrogen_treatment constr
_refine_ls_matrix_type full
_refine_ls_number_parameters 1004
_refine_ls_number_reflns 14715
_refine_ls_number_restraints 162
_refine_ls_restrained_S_all 1.068
_refine_ls_R_factor_all 0.0481
_refine_ls_R_factor_gt 0.0383
_refine_ls_shift/su_max 0.002
_refine_ls_shift/su_mean 0.000
_refine_ls_structure_factor_coef Fsqd
_refine_ls_weighting_details 'calc w=1/[\s^2^(Fo^2^)+(0.0594P)^2^+1.2338P] where P=(Fo^2^+2Fc^2^)/3'
_refine_ls_weighting_scheme calc
_refine_ls_wR_factor_gt 0.0979
_refine_ls_wR_factor_ref 0.1040
_reflns_number_gt 12229
_reflns_number_total 14715
_reflns_threshold_expression >2sigma(I)
_cod_duplicate_entry 7000819
_cod_data_source_file b819052f.txt
_cod_data_source_block r80811d
_cod_depositor_comments
;
The following automatic conversions were performed:

'_symmetry_cell_setting' value 'Triclinic' changed to 'triclinic'
according to
/usr/data/users/saulius/automatic-downloads/retrospective/RSC/lib/dictionaries/cif_core.dic
dictionary named 'cif_core.dic' version 2.4.2 from
2011-04-26.

'_exptl_absorpt_correction_type' value 'MULTI-SCAN'
changed to 'multi-scan' according to
/usr/data/users/saulius/automatic-downloads/retrospective/RSC/lib/dictionaries/cif_core.dic
dictionary named 'cif_core.dic' version 2.4.2 from
2011-04-26.

'_refine_ls_hydrogen_treatment' value 'CONSTR' changed
to 'constr' according to
/usr/data/users/saulius/automatic-downloads/retrospective/RSC/lib/dictionaries/cif_core.dic
dictionary named 'cif_core.dic' version 2.4.2 from 2011-04-26.

Automatic conversion script
Id: cif_fix_values 2281 2013-09-26 08:29:07Z andrius 
;
_cod_original_cell_volume 4201.8(15)
_cod_original_sg_symbol_H-M P-1
_cod_database_code 7030494

loop_
_symmetry_equiv_pos_as_xyz
'x, y, z'
'-x, -y, -z'

loop_
_atom_site_label
_atom_site_type_symbol
_atom_site_fract_x
_atom_site_fract_y
_atom_site_fract_z
_atom_site_U_iso_or_equiv
_atom_site_adp_type
_atom_site_occupancy
_atom_site_symmetry_multiplicity
_atom_site_calc_flag
_atom_site_refinement_flags
_atom_site_disorder_assembly
_atom_site_disorder_group
Cu1 Cu 0.58515(2) 0.405514(19) 0.107750(16) 0.01803(9) Uani 1 1 d . . .
Cu2 Cu 0.58114(2) 0.345690(19) 0.253231(15) 0.01753(9) Uani 1 1 d . . .
Cu3 Cu 0.19671(2) 0.27830(2) 0.388106(16) 0.01968(9) Uani 1 1 d . . .
Cu4 Cu 0.25018(2) 0.32856(2) 0.556108(16) 0.02112(9) Uani 1 1 d . . .
O1 O 0.66832(15) 0.41872(11) 0.03683(9) 0.0232(4) Uani 1 1 d . . .
O2 O 0.50669(13) 0.39908(11) 0.18583(9) 0.0185(4) Uani 1 1 d . . .
O3 O 0.62930(15) 0.29100(12) 0.32687(9) 0.0233(4) Uani 1 1 d . . .
O4 O 0.57861(15) 0.28665(11) 0.08197(9) 0.0255(4) Uani 1 1 d . . .
O5 O 0.56047(15) 0.24210(12) 0.18563(9) 0.0257(5) Uani 1 1 d . . .
O6 O 0.72522(15) 0.40402(13) 0.20371(10) 0.0289(5) Uani 1 1 d . . .
O7 O 0.11541(14) 0.19714(12) 0.31315(10) 0.0253(4) Uani 1 1 d . . .
O8 O 0.28766(14) 0.35601(12) 0.46645(9) 0.0228(4) Uani 1 1 d . . .
O9 O 0.22517(14) 0.31611(12) 0.64963(9) 0.0250(4) Uani 1 1 d . . .
O10 O 0.07704(14) 0.31803(13) 0.41758(10) 0.0273(5) Uani 1 1 d . . .
O11 O 0.12118(15) 0.36354(13) 0.53793(10) 0.0292(5) Uani 1 1 d . . .
O12 O 0.18671(16) 0.18424(13) 0.47779(11) 0.0322(5) Uani 1 1 d . . .
N1 N 0.55451(17) 0.51475(14) 0.11454(11) 0.0189(5) Uani 1 1 d . . .
N2 N 0.60367(16) 0.44938(14) 0.31912(11) 0.0186(5) Uani 1 1 d . . .
N3 N 0.8858(2) 0.38784(18) 0.23592(14) 0.0381(7) Uani 1 1 d . . .
N4 N 0.31566(16) 0.26749(14) 0.34617(11) 0.0204(5) Uani 1 1 d . . .
N5 N 0.37504(17) 0.28889(15) 0.56746(11) 0.0248(5) Uani 1 1 d . . .
N6 N 0.0804(2) 0.11784(17) 0.53911(13) 0.0356(6) Uani 1 1 d . . .
C1 C 0.6944(2) 0.48425(16) 0.01078(13) 0.0179(6) Uani 1 1 d . . .
C2 C 0.7661(2) 0.48273(16) -0.03791(13) 0.0181(6) Uani 1 1 d . . .
C3 C 0.7923(2) 0.55267(16) -0.06477(13) 0.0196(6) Uani 1 1 d . . .
H3 H 0.8409 0.5521 -0.0945 0.024 Uiso 1 1 calc R . .
C4 C 0.7511(2) 0.62477(16) -0.05051(13) 0.0200(6) Uani 1 1 d . . .
C5 C 0.6820(2) 0.62523(16) -0.00488(13) 0.0211(6) Uani 1 1 d . . .
H5 H 0.6525 0.6715 0.0053 0.025 Uiso 1 1 calc R . .
C6 C 0.6541(2) 0.55739(16) 0.02727(13) 0.0182(6) Uani 1 1 d . . .
C7 C 0.8093(2) 0.40475(17) -0.06201(15) 0.0237(6) Uani 1 1 d . . .
C8 C 0.8651(3) 0.3770(2) 0.00285(18) 0.0433(9) Uani 1 1 d . . .
H8A H 0.9198 0.4194 0.0272 0.065 Uiso 1 1 calc R . .
H8B H 0.8905 0.3281 -0.0139 0.065 Uiso 1 1 calc R . .
H8C H 0.8198 0.3663 0.0358 0.065 Uiso 1 1 calc R . .
C9 C 0.7241(2) 0.33621(18) -0.10056(17) 0.0333(7) Uani 1 1 d . . .
H9A H 0.6760 0.3281 -0.0691 0.050 Uiso 1 1 calc R . .
H9B H 0.7503 0.2866 -0.1132 0.050 Uiso 1 1 calc R . .
H9C H 0.6923 0.3507 -0.1437 0.050 Uiso 1 1 calc R . .
C10 C 0.8828(3) 0.4163(2) -0.11508(19) 0.0399(8) Uani 1 1 d . . .
H10A H 0.8493 0.4318 -0.1571 0.060 Uiso 1 1 calc R . .
H10B H 0.9067 0.3659 -0.1293 0.060 Uiso 1 1 calc R . .
H10C H 0.9385 0.4584 -0.0920 0.060 Uiso 1 1 calc R . .
C11 C 0.7856(2) 0.69748(17) -0.08583(14) 0.0240(6) Uani 1 1 d . . .
C12 C 0.8975(3) 0.7280(2) -0.05882(17) 0.0373(8) Uani 1 1 d . . .
H12A H 0.9195 0.7736 -0.0803 0.056 Uiso 1 1 calc R . .
H12B H 0.9343 0.6847 -0.0721 0.056 Uiso 1 1 calc R . .
H12C H 0.9092 0.7450 -0.0071 0.056 Uiso 1 1 calc R . .
C13 C 0.7672(2) 0.66943(18) -0.16842(14) 0.0276(7) Uani 1 1 d . . .
H13A H 0.6965 0.6537 -0.1857 0.041 Uiso 1 1 calc R . .
H13B H 0.8002 0.6235 -0.1810 0.041 Uiso 1 1 calc R . .
H13C H 0.7933 0.7135 -0.1902 0.041 Uiso 1 1 calc R . .
C14 C 0.7286(3) 0.76784(19) -0.06717(18) 0.0421(9) Uani 1 1 d . . .
H14A H 0.7496 0.8111 -0.0916 0.063 Uiso 1 1 calc R . .
H14B H 0.7421 0.7881 -0.0158 0.063 Uiso 1 1 calc R . .
H14C H 0.6580 0.7486 -0.0824 0.063 Uiso 1 1 calc R . .
C15 C 0.5850(2) 0.56762(17) 0.07740(13) 0.0196(6) Uani 1 1 d . . .
H15 H 0.5602 0.6167 0.0835 0.023 Uiso 1 1 calc R . .
C16 C 0.4816(2) 0.53100(17) 0.16280(14) 0.0212(6) Uani 1 1 d . . .
H16A H 0.4141 0.5172 0.1355 0.025 Uiso 1 1 calc R . .
H16B H 0.4937 0.5885 0.1855 0.025 Uiso 1 1 calc R . .
C17 C 0.4941(2) 0.47847(17) 0.22019(13) 0.0203(6) Uani 1 1 d . . .
H17 H 0.4330 0.4731 0.2417 0.024 Uiso 1 1 calc R . .
C18 C 0.5833(2) 0.51532(16) 0.28043(13) 0.0205(6) Uani 1 1 d . . .
H18A H 0.6413 0.5349 0.2601 0.025 Uiso 1 1 calc R . .
H18B H 0.5673 0.5609 0.3131 0.025 Uiso 1 1 calc R . .
C19 C 0.6389(2) 0.46358(17) 0.38759(13) 0.0198(6) Uani 1 1 d . . .
H19 H 0.6494 0.5177 0.4122 0.024 Uiso 1 1 calc R . .
C20 C 0.6632(2) 0.40316(17) 0.42888(13) 0.0200(6) Uani 1 1 d . . .
C21 C 0.6946(2) 0.43031(18) 0.50453(13) 0.0220(6) Uani 1 1 d . . .
H21 H 0.7014 0.4858 0.5242 0.026 Uiso 1 1 calc R . .
C22 C 0.7153(2) 0.37739(19) 0.54946(14) 0.0236(6) Uani 1 1 d . . .
C23 C 0.7050(2) 0.29420(18) 0.51694(14) 0.0243(6) Uani 1 1 d . . .
H23 H 0.7178 0.2574 0.5470 0.029 Uiso 1 1 calc R . .
C24 C 0.6772(2) 0.26330(17) 0.44347(14) 0.0210(6) Uani 1 1 d . . .
C25 C 0.65606(19) 0.31954(17) 0.39682(13) 0.0188(6) Uani 1 1 d . . .
C26 C 0.7459(2) 0.40378(19) 0.63192(14) 0.0280(7) Uani 1 1 d . . .
C27 C 0.7623(3) 0.4967(2) 0.65605(17) 0.0565(11) Uani 1 1 d . . .
H27A H 0.8122 0.5214 0.6319 0.085 Uiso 1 1 calc R . .
H27B H 0.7844 0.5111 0.7075 0.085 Uiso 1 1 calc R . .
H27C H 0.7005 0.5161 0.6440 0.085 Uiso 1 1 calc R . .
C28 C 0.6633(3) 0.3669(3) 0.66903(16) 0.0479(10) Uani 1 1 d . . .
H28A H 0.6023 0.3863 0.6542 0.072 Uiso 1 1 calc R . .
H28B H 0.6827 0.3831 0.7206 0.072 Uiso 1 1 calc R . .
H28C H 0.6529 0.3083 0.6556 0.072 Uiso 1 1 calc R . .
C29 C 0.8424(3) 0.3735(3) 0.65746(16) 0.0502(10) Uani 1 1 d . . .
H29A H 0.8328 0.3149 0.6433 0.075 Uiso 1 1 calc R . .
H29B H 0.8593 0.3889 0.7092 0.075 Uiso 1 1 calc R . .
H29C H 0.8957 0.3976 0.6359 0.075 Uiso 1 1 calc R . .
C30 C 0.6677(2) 0.17169(19) 0.41158(15) 0.0293(7) Uani 1 1 d . . .
C31 C 0.5610(2) 0.13665(19) 0.37037(17) 0.0365(8) Uani 1 1 d . . .
H31A H 0.5134 0.1467 0.4022 0.055 Uiso 1 1 calc R . .
H31B H 0.5555 0.0787 0.3535 0.055 Uiso 1 1 calc R . .
H31C H 0.5477 0.1627 0.3297 0.055 Uiso 1 1 calc R . .
C32 C 0.7423(3) 0.1581(2) 0.35940(18) 0.0401(8) Uani 1 1 d . . .
H32A H 0.7271 0.1849 0.3195 0.060 Uiso 1 1 calc R . .
H32B H 0.7376 0.1004 0.3415 0.060 Uiso 1 1 calc R . .
H32C H 0.8091 0.1803 0.3844 0.060 Uiso 1 1 calc R . .
C33 C 0.6879(4) 0.1218(2) 0.47026(18) 0.0558(11) Uani 1 1 d . . .
H33A H 0.7542 0.1415 0.4973 0.084 Uiso 1 1 calc R . .
H33B H 0.6825 0.0652 0.4482 0.084 Uiso 1 1 calc R . .
H33C H 0.6397 0.1272 0.5023 0.084 Uiso 1 1 calc R . .
C34 C 0.5704(2) 0.23263(17) 0.11994(14) 0.0234(6) Uani 1 1 d . . .
C35 C 0.5764(3) 0.14669(19) 0.08344(16) 0.0390(8) Uani 1 1 d . . .
H35A H 0.5539 0.1397 0.0323 0.059 Uiso 1 1 calc R . .
H35B H 0.5346 0.1080 0.1028 0.059 Uiso 1 1 calc R . .
H35C H 0.6445 0.1377 0.0920 0.059 Uiso 1 1 calc R . .
C36 C 0.8071(3) 0.3953(3) 0.19253(18) 0.0517(11) Uani 1 1 d . . .
H36 H 0.8160 0.3935 0.1447 0.062 Uiso 1 1 calc R . .
C37 C 0.9842(3) 0.3828(4) 0.2187(3) 0.105(2) Uani 1 1 d . . .
H37A H 0.9788 0.3594 0.1683 0.158 Uiso 1 1 calc R . .
H37B H 1.0160 0.3490 0.2474 0.158 Uiso 1 1 calc R . .
H37C H 1.0236 0.4367 0.2290 0.158 Uiso 1 1 calc R . .
C38 C 0.8760(5) 0.3867(7) 0.3039(3) 0.188(3) Uani 1 1 d U . .
H38A H 0.8828 0.4418 0.3302 0.283 Uiso 1 1 calc R . .
H38B H 0.9270 0.3603 0.3255 0.283 Uiso 1 1 calc R . .
H38C H 0.8112 0.3571 0.3053 0.283 Uiso 1 1 calc R . .
C39 C 0.1442(2) 0.14464(17) 0.26359(13) 0.0211(6) Uani 1 1 d . . .
C40 C 0.0720(2) 0.07858(18) 0.21999(14) 0.0242(6) Uani 1 1 d . . .
C41 C 0.1023(2) 0.02785(18) 0.16513(15) 0.0275(7) Uani 1 1 d . . .
H41 H 0.0544 -0.0142 0.1365 0.033 Uiso 1 1 calc R . .
C42 C 0.2005(2) 0.03490(17) 0.14918(14) 0.0244(6) Uani 1 1 d . . .
C43 C 0.2702(2) 0.09521(17) 0.19352(14) 0.0232(6) Uani 1 1 d . . .
H43 H 0.3363 0.1005 0.1860 0.028 Uiso 1 1 calc R . .
C44 C 0.2447(2) 0.15034(16) 0.25095(13) 0.0198(6) Uani 1 1 d . . .
C45 C -0.0361(2) 0.0652(2) 0.23428(15) 0.0332(7) Uani 1 1 d . . .
C46 C -0.0870(3) 0.1374(2) 0.21881(19) 0.0466(9) Uani 1 1 d . . .
H46A H -0.1551 0.1280 0.2270 0.070 Uiso 1 1 calc R . .
H46B H -0.0862 0.1425 0.1694 0.070 Uiso 1 1 calc R . .
H46C H -0.0516 0.1869 0.2504 0.070 Uiso 1 1 calc R . .
C47 C -0.0986(3) -0.0131(3) 0.1862(2) 0.0568(11) Uani 1 1 d . . .
H47A H -0.0640 -0.0584 0.1904 0.085 Uiso 1 1 calc R . .
H47B H -0.1084 -0.0064 0.1367 0.085 Uiso 1 1 calc R . .
H47C H -0.1624 -0.0235 0.2015 0.085 Uiso 1 1 calc R . .
C48 C -0.0367(3) 0.0564(2) 0.31317(17) 0.0445(9) Uani 1 1 d . . .
H48A H -0.0010 0.0133 0.3232 0.067 Uiso 1 1 calc R . .
H48B H -0.1046 0.0435 0.3208 0.067 Uiso 1 1 calc R . .
H48C H -0.0048 0.1070 0.3449 0.067 Uiso 1 1 calc R . .
C49 C 0.2229(3) -0.02313(19) 0.08374(16) 0.0327(7) Uani 1 1 d . . .
C50 C 0.2099(3) -0.1110(2) 0.0974(2) 0.0468(9) Uani 1 1 d . . .
H50A H 0.2236 -0.1472 0.0565 0.070 Uiso 1 1 calc R . .
H50B H 0.1423 -0.1274 0.1044 0.070 Uiso 1 1 calc R . .
H50C H 0.2555 -0.1133 0.1399 0.070 Uiso 1 1 calc R . .
C51 C 0.1511(3) -0.0193(2) 0.01554(16) 0.0505(10) Uani 1 1 d . . .
H51A H 0.1563 0.0364 0.0089 0.076 Uiso 1 1 calc R . .
H51B H 0.0837 -0.0392 0.0207 0.076 Uiso 1 1 calc R . .
H51C H 0.1683 -0.0526 -0.0257 0.076 Uiso 1 1 calc R . .
C52 C 0.3297(3) 0.0013(2) 0.07073(17) 0.0396(8) Uani 1 1 d . . .
H52A H 0.3381 0.0558 0.0609 0.059 Uiso 1 1 calc R . .
H52B H 0.3421 -0.0362 0.0301 0.059 Uiso 1 1 calc R . .
H52C H 0.3763 -0.0003 0.1130 0.059 Uiso 1 1 calc R . .
C53 C 0.3239(2) 0.21280(17) 0.29162(13) 0.0209(6) Uani 1 1 d . . .
H53 H 0.3866 0.2142 0.2777 0.025 Uiso 1 1 calc R . .
C54 C 0.4010(2) 0.33045(19) 0.38245(15) 0.0269(7) Uani 1 1 d . . .
H54A H 0.4007 0.3792 0.3616 0.032 Uiso 1 1 calc R . .
H54B H 0.4634 0.3106 0.3774 0.032 Uiso 1 1 calc R . .
C55 C 0.3899(2) 0.34980(18) 0.46256(15) 0.0256(6) Uani 1 1 d . . .
H55 H 0.4323 0.4023 0.4858 0.031 Uiso 1 1 calc R . .
C56 C 0.4208(2) 0.2832(2) 0.50179(14) 0.0277(7) Uani 1 1 d . . .
H56A H 0.3978 0.2297 0.4709 0.033 Uiso 1 1 calc R . .
H56B H 0.4932 0.2911 0.5144 0.033 Uiso 1 1 calc R . .
C57 C 0.4084(2) 0.25433(18) 0.61946(14) 0.0249(6) Uani 1 1 d . . .
H57 H 0.4660 0.2314 0.6156 0.030 Uiso 1 1 calc R . .
C58 C 0.3634(2) 0.24843(17) 0.68293(14) 0.0224(6) Uani 1 1 d . . .
C59 C 0.4091(2) 0.20395(17) 0.73126(14) 0.0238(6) Uani 1 1 d . . .
H59 H 0.4673 0.1844 0.7220 0.029 Uiso 1 1 calc R . .
C60 C 0.3705(2) 0.18882(17) 0.79104(14) 0.0217(6) Uani 1 1 d . . .
C61 C 0.2852(2) 0.22270(17) 0.80455(14) 0.0213(6) Uani 1 1 d . . .
H61 H 0.2599 0.2149 0.8463 0.026 Uiso 1 1 calc R . .
C62 C 0.2359(2) 0.26707(17) 0.76009(14) 0.0218(6) Uani 1 1 d . . .
C63 C 0.2740(2) 0.27917(17) 0.69555(14) 0.0213(6) Uani 1 1 d . . .
C64 C 0.4200(2) 0.13518(17) 0.83851(15) 0.0242(6) Uani 1 1 d . . .
C65 C 0.4152(3) 0.04976(19) 0.79197(17) 0.0391(8) Uani 1 1 d . . .
H65A H 0.3467 0.0269 0.7716 0.059 Uiso 1 1 calc R . .
H65B H 0.4425 0.0147 0.8216 0.059 Uiso 1 1 calc R . .
H65C H 0.4533 0.0544 0.7537 0.059 Uiso 1 1 calc R . .
C66 C 0.5286(2) 0.1745(2) 0.86802(17) 0.0373(8) Uani 1 1 d . . .
H66A H 0.5644 0.1791 0.8284 0.056 Uiso 1 1 calc R . .
H66B H 0.5593 0.1413 0.8979 0.056 Uiso 1 1 calc R . .
H66C H 0.5307 0.2281 0.8963 0.056 Uiso 1 1 calc R . .
C67 C 0.3684(2) 0.1248(2) 0.90386(15) 0.0322(7) Uani 1 1 d . . .
H67A H 0.3749 0.1770 0.9354 0.048 Uiso 1 1 calc R . .
H67B H 0.3992 0.0880 0.9297 0.048 Uiso 1 1 calc R . .
H67C H 0.2986 0.1028 0.8873 0.048 Uiso 1 1 calc R . .
C68 C 0.1404(2) 0.29956(18) 0.77773(14) 0.0239(6) Uani 1 1 d . . .
C69 C 0.1542(2) 0.39275(19) 0.78303(16) 0.0318(7) Uani 1 1 d . . .
H69A H 0.0937 0.4119 0.7929 0.048 Uiso 1 1 calc R . .
H69B H 0.1692 0.4058 0.7381 0.048 Uiso 1 1 calc R . .
H69C H 0.2084 0.4188 0.8214 0.048 Uiso 1 1 calc R . .
C70 C 0.0508(2) 0.2572(2) 0.71797(15) 0.0323(7) Uani 1 1 d . . .
H70A H 0.0410 0.1991 0.7162 0.048 Uiso 1 1 calc R . .
H70B H 0.0643 0.2681 0.6720 0.048 Uiso 1 1 calc R . .
H70C H -0.0086 0.2779 0.7286 0.048 Uiso 1 1 calc R . .
C71 C 0.1137(2) 0.2818(2) 0.84963(15) 0.0302(7) Uani 1 1 d . . .
H71A H 0.1001 0.2236 0.8468 0.045 Uiso 1 1 calc R . .
H71B H 0.0554 0.3049 0.8592 0.045 Uiso 1 1 calc R . .
H71C H 0.1688 0.3057 0.8879 0.045 Uiso 1 1 calc R . .
C72 C 0.0628(2) 0.3523(2) 0.47859(16) 0.0306(7) Uani 1 1 d . . .
C73 C -0.0362(3) 0.3811(4) 0.48209(19) 0.0782(17) Uani 1 1 d . . .
H73A H -0.0396 0.4257 0.4570 0.117 Uiso 1 1 calc R . .
H73B H -0.0423 0.3990 0.5318 0.117 Uiso 1 1 calc R . .
H73C H -0.0897 0.3368 0.4598 0.117 Uiso 1 1 calc R . .
C74 C 0.1021(2) 0.16239(19) 0.49056(16) 0.0320(7) Uani 1 1 d . . .
H74 H 0.0489 0.1786 0.4637 0.038 Uiso 1 1 calc R . .
C75 C -0.0213(3) 0.0972(2) 0.55115(19) 0.0501(10) Uani 1 1 d . . .
H75A H -0.0290 0.1283 0.5968 0.075 Uiso 1 1 calc R . .
H75B H -0.0359 0.0398 0.5517 0.075 Uiso 1 1 calc R . .
H75C H -0.0667 0.1098 0.5130 0.075 Uiso 1 1 calc R . .
C76 C 0.1599(3) 0.0926(2) 0.58560(17) 0.0434(9) Uani 1 1 d . . .
H76A H 0.2230 0.1074 0.5705 0.065 Uiso 1 1 calc R . .
H76B H 0.1461 0.0343 0.5820 0.065 Uiso 1 1 calc R . .
H76C H 0.1628 0.1193 0.6349 0.065 Uiso 1 1 calc R . .
O13 O 0.5859(9) 0.1299(7) 0.6459(6) 0.085(3) Uani 0.429(9) 1 d PU A 1
N7 N 0.7057(10) 0.0684(9) 0.6646(8) 0.074(3) Uani 0.429(9) 1 d PU A 1
C77 C 0.6128(11) 0.0651(10) 0.6263(8) 0.064(3) Uani 0.429(9) 1 d PU A 1
C78 C 0.7371(16) -0.0196(12) 0.6170(10) 0.089(4) Uani 0.429(9) 1 d PU A 1
C79 C 0.7793(16) 0.0802(13) 0.6932(10) 0.113(4) Uani 0.429(9) 1 d PU A 1
O13' O 0.5343(6) 0.0935(5) 0.6123(5) 0.073(2) Uani 0.571(9) 1 d PU A 2
N7' N 0.6795(6) 0.0322(5) 0.6276(4) 0.0554(18) Uani 0.571(9) 1 d PU A 2
C77' C 0.5793(9) 0.0357(6) 0.5914(6) 0.072(2) Uani 0.571(9) 1 d PU A 2
C78' C 0.7114(10) -0.0393(7) 0.5869(6) 0.069(3) Uani 0.571(9) 1 d PU A 2
C79' C 0.7348(16) 0.1164(12) 0.6879(9) 0.148(5) Uani 0.571(9) 1 d PU A 2

loop_
_atom_site_aniso_label
_atom_site_aniso_U_11
_atom_site_aniso_U_22
_atom_site_aniso_U_33
_atom_site_aniso_U_23
_atom_site_aniso_U_13
_atom_site_aniso_U_12
Cu1 0.02218(19) 0.01826(18) 0.01518(16) 0.00511(13) 0.00508(13) 0.00433(14)
Cu2 0.02124(19) 0.01888(18) 0.01256(16) 0.00375(12) 0.00274(12) 0.00292(14)
Cu3 0.01651(18) 0.0251(2) 0.01854(17) 0.00475(13) 0.00480(13) 0.00495(14)
Cu4 0.01814(19) 0.0271(2) 0.01845(17) 0.00210(14) 0.00395(13) 0.00680(15)
O1 0.0320(12) 0.0187(10) 0.0239(10) 0.0090(8) 0.0121(8) 0.0078(9)
O2 0.0202(10) 0.0195(10) 0.0152(9) 0.0032(7) 0.0024(7) 0.0027(8)
O3 0.0328(12) 0.0246(11) 0.0136(9) 0.0040(8) 0.0033(8) 0.0092(9)
O4 0.0397(13) 0.0193(11) 0.0195(10) 0.0052(8) 0.0099(8) 0.0047(9)
O5 0.0394(13) 0.0217(11) 0.0156(10) 0.0043(8) 0.0044(8) 0.0031(9)
O6 0.0197(11) 0.0363(13) 0.0335(11) 0.0107(9) 0.0072(9) 0.0064(9)
O7 0.0178(10) 0.0331(12) 0.0236(10) 0.0006(8) 0.0059(8) 0.0037(9)
O8 0.0190(10) 0.0261(11) 0.0233(10) 0.0021(8) 0.0070(8) 0.0038(8)
O9 0.0224(11) 0.0352(12) 0.0198(10) 0.0048(8) 0.0046(8) 0.0129(9)
O10 0.0211(11) 0.0401(13) 0.0250(10) 0.0090(9) 0.0068(8) 0.0136(9)
O11 0.0285(12) 0.0413(13) 0.0225(10) 0.0067(9) 0.0070(9) 0.0185(10)
O12 0.0296(13) 0.0309(12) 0.0358(12) 0.0117(9) 0.0047(9) -0.0011(10)
N1 0.0196(12) 0.0239(13) 0.0144(11) 0.0055(9) 0.0023(9) 0.0060(10)
N2 0.0196(12) 0.0220(13) 0.0146(11) 0.0048(9) 0.0028(9) 0.0034(10)
N3 0.0242(15) 0.0564(19) 0.0387(16) 0.0196(13) 0.0061(12) 0.0099(13)
N4 0.0169(12) 0.0256(13) 0.0196(11) 0.0059(10) 0.0045(9) 0.0031(10)
N5 0.0166(12) 0.0374(15) 0.0191(12) 0.0002(10) 0.0035(9) 0.0068(11)
N6 0.0369(16) 0.0370(16) 0.0285(14) 0.0078(12) 0.0032(11) -0.0087(13)
C1 0.0207(15) 0.0195(15) 0.0127(12) 0.0052(10) -0.0013(10) 0.0020(12)
C2 0.0176(14) 0.0185(14) 0.0172(13) 0.0046(10) -0.0014(10) 0.0030(11)
C3 0.0178(14) 0.0226(15) 0.0188(13) 0.0060(11) 0.0026(10) 0.0024(12)
C4 0.0253(16) 0.0179(15) 0.0160(13) 0.0052(10) 0.0010(11) 0.0008(12)
C5 0.0297(16) 0.0160(14) 0.0181(13) 0.0032(10) 0.0017(11) 0.0084(12)
C6 0.0198(15) 0.0199(15) 0.0133(12) 0.0035(10) -0.0012(10) 0.0015(12)
C7 0.0240(16) 0.0230(16) 0.0302(15) 0.0133(12) 0.0082(12) 0.0110(13)
C8 0.038(2) 0.049(2) 0.052(2) 0.0253(17) 0.0032(16) 0.0239(18)
C9 0.0356(19) 0.0215(17) 0.0442(18) 0.0017(13) 0.0141(14) 0.0082(14)
C10 0.038(2) 0.0319(19) 0.062(2) 0.0157(16) 0.0297(17) 0.0171(16)
C11 0.0320(17) 0.0198(15) 0.0222(14) 0.0071(11) 0.0080(12) 0.0039(13)
C12 0.043(2) 0.0308(18) 0.0337(17) 0.0111(14) 0.0016(14) -0.0113(15)
C13 0.0359(18) 0.0252(16) 0.0253(15) 0.0125(12) 0.0055(13) 0.0072(14)
C14 0.068(3) 0.0247(18) 0.045(2) 0.0181(15) 0.0305(18) 0.0151(17)
C15 0.0250(16) 0.0185(15) 0.0147(13) 0.0027(10) -0.0009(11) 0.0067(12)
C16 0.0204(15) 0.0256(16) 0.0202(13) 0.0058(11) 0.0062(11) 0.0082(12)
C17 0.0199(15) 0.0262(16) 0.0168(13) 0.0051(11) 0.0057(11) 0.0071(12)
C18 0.0244(15) 0.0188(15) 0.0181(13) 0.0037(11) 0.0027(11) 0.0036(12)
C19 0.0179(14) 0.0221(15) 0.0180(13) 0.0013(11) 0.0025(10) 0.0028(12)
C20 0.0187(15) 0.0254(16) 0.0160(13) 0.0027(11) 0.0037(10) 0.0049(12)
C21 0.0176(15) 0.0300(16) 0.0181(13) 0.0030(11) 0.0020(11) 0.0058(12)
C22 0.0172(15) 0.0376(18) 0.0165(13) 0.0046(12) 0.0010(11) 0.0093(13)
C23 0.0211(15) 0.0363(18) 0.0212(14) 0.0122(12) 0.0045(11) 0.0144(13)
C24 0.0205(15) 0.0258(16) 0.0197(13) 0.0053(11) 0.0059(11) 0.0107(12)
C25 0.0152(14) 0.0261(16) 0.0160(13) 0.0035(11) 0.0049(10) 0.0047(12)
C26 0.0256(17) 0.0406(19) 0.0168(14) 0.0042(12) -0.0022(11) 0.0098(14)
C27 0.086(3) 0.050(2) 0.0212(17) -0.0041(15) -0.0173(17) 0.009(2)
C28 0.042(2) 0.080(3) 0.0201(16) 0.0030(16) 0.0075(14) 0.010(2)
C29 0.039(2) 0.094(3) 0.0200(16) 0.0072(17) -0.0046(14) 0.030(2)
C30 0.0390(19) 0.0296(17) 0.0247(15) 0.0082(12) 0.0076(13) 0.0188(15)
C31 0.044(2) 0.0241(17) 0.0428(19) 0.0036(14) 0.0120(15) 0.0101(15)
C32 0.041(2) 0.041(2) 0.0419(19) 0.0013(15) 0.0128(15) 0.0215(17)
C33 0.105(4) 0.036(2) 0.0320(19) 0.0106(15) 0.005(2) 0.033(2)
C34 0.0256(16) 0.0229(16) 0.0205(14) 0.0043(11) 0.0037(11) 0.0004(12)
C35 0.062(2) 0.0265(18) 0.0281(16) 0.0055(13) 0.0076(15) 0.0057(17)
C36 0.030(2) 0.082(3) 0.0337(19) -0.0168(18) -0.0013(15) 0.021(2)
C37 0.027(3) 0.191(7) 0.091(4) 0.005(4) -0.001(2) 0.034(3)
C38 0.102(5) 0.431(10) 0.085(4) 0.108(5) 0.028(3) 0.143(6)
C39 0.0208(15) 0.0281(16) 0.0167(13) 0.0088(11) 0.0034(11) 0.0059(12)
C40 0.0215(15) 0.0307(17) 0.0201(14) 0.0079(12) 0.0022(11) 0.0014(13)
C41 0.0319(17) 0.0240(16) 0.0236(15) 0.0045(12) -0.0013(12) 0.0008(13)
C42 0.0337(17) 0.0214(16) 0.0215(14) 0.0088(11) 0.0035(12) 0.0110(13)
C43 0.0272(16) 0.0251(16) 0.0225(14) 0.0099(12) 0.0066(12) 0.0135(13)
C44 0.0249(15) 0.0200(15) 0.0170(13) 0.0067(11) 0.0039(11) 0.0076(12)
C45 0.0228(17) 0.045(2) 0.0260(16) 0.0012(14) 0.0028(12) -0.0044(15)
C46 0.0250(19) 0.077(3) 0.0413(19) 0.0161(18) 0.0057(14) 0.0133(18)
C47 0.038(2) 0.068(3) 0.049(2) -0.0095(19) 0.0100(17) -0.020(2)
C48 0.034(2) 0.066(3) 0.0347(18) 0.0163(17) 0.0132(15) -0.0044(18)
C49 0.045(2) 0.0249(17) 0.0291(16) 0.0001(13) 0.0055(14) 0.0170(15)
C50 0.059(3) 0.0277(19) 0.055(2) 0.0036(16) 0.0126(18) 0.0156(18)
C51 0.069(3) 0.056(2) 0.0253(17) -0.0063(16) 0.0020(16) 0.033(2)
C52 0.053(2) 0.0335(19) 0.0378(18) 0.0021(14) 0.0201(16) 0.0213(17)
C53 0.0193(15) 0.0279(16) 0.0199(14) 0.0117(12) 0.0064(11) 0.0078(12)
C54 0.0222(16) 0.0314(17) 0.0265(15) 0.0037(12) 0.0085(12) 0.0011(13)
C55 0.0199(15) 0.0262(16) 0.0273(15) -0.0013(12) 0.0056(12) -0.0014(13)
C56 0.0180(15) 0.046(2) 0.0199(14) 0.0029(13) 0.0044(11) 0.0094(14)
C57 0.0163(15) 0.0314(17) 0.0256(15) 0.0004(12) 0.0025(11) 0.0066(13)
C58 0.0205(15) 0.0258(16) 0.0194(14) -0.0002(11) 0.0020(11) 0.0056(12)
C59 0.0164(15) 0.0256(16) 0.0271(15) -0.0013(12) 0.0001(11) 0.0078(12)
C60 0.0185(15) 0.0215(15) 0.0211(14) -0.0015(11) -0.0016(11) 0.0013(12)
C61 0.0194(15) 0.0227(15) 0.0187(13) -0.0006(11) 0.0000(11) 0.0023(12)
C62 0.0183(15) 0.0225(15) 0.0211(14) -0.0023(11) 0.0002(11) 0.0029(12)
C63 0.0186(15) 0.0230(15) 0.0187(13) -0.0033(11) -0.0020(11) 0.0060(12)
C64 0.0220(16) 0.0229(16) 0.0265(15) 0.0032(12) 0.0005(11) 0.0055(12)
C65 0.051(2) 0.0266(18) 0.0416(19) 0.0064(14) 0.0089(16) 0.0113(16)
C66 0.0258(18) 0.042(2) 0.0450(19) 0.0149(15) -0.0021(14) 0.0087(15)
C67 0.0277(17) 0.041(2) 0.0290(16) 0.0118(14) 0.0018(13) 0.0076(15)
C68 0.0193(15) 0.0334(17) 0.0202(14) 0.0032(12) 0.0038(11) 0.0106(13)
C69 0.0332(18) 0.0315(18) 0.0329(17) 0.0027(13) 0.0108(13) 0.0123(15)
C70 0.0196(16) 0.048(2) 0.0284(16) 0.0054(14) 0.0015(12) 0.0087(15)
C71 0.0248(17) 0.0405(19) 0.0292(16) 0.0064(13) 0.0092(12) 0.0143(14)
C72 0.0287(18) 0.043(2) 0.0293(17) 0.0161(14) 0.0113(13) 0.0189(15)
C73 0.055(3) 0.163(5) 0.031(2) 0.014(2) 0.0086(18) 0.072(3)
C74 0.0339(19) 0.0302(18) 0.0286(16) 0.0039(13) 0.0015(13) 0.0000(15)
C75 0.046(2) 0.056(2) 0.0385(19) -0.0003(17) 0.0129(16) -0.0173(19)
C76 0.053(2) 0.038(2) 0.0340(18) 0.0115(15) 0.0001(16) -0.0079(17)
O13 0.093(6) 0.088(6) 0.097(6) 0.027(5) 0.052(5) 0.039(5)
N7 0.081(5) 0.070(5) 0.085(5) 0.041(4) 0.019(4) 0.024(4)
C77 0.076(5) 0.072(5) 0.066(5) 0.043(4) 0.039(4) 0.028(4)
C78 0.100(7) 0.089(7) 0.098(7) 0.046(6) 0.030(6) 0.029(6)
C79 0.123(7) 0.123(7) 0.097(7) 0.030(6) 0.016(6) 0.027(6)
O13' 0.078(5) 0.068(4) 0.102(5) 0.036(3) 0.054(4) 0.050(3)
N7' 0.081(4) 0.066(4) 0.053(3) 0.043(3) 0.049(3) 0.050(3)
C77' 0.085(5) 0.071(5) 0.082(5) 0.039(4) 0.053(4) 0.020(4)
C78' 0.099(7) 0.057(5) 0.069(6) 0.031(4) 0.032(5) 0.038(5)
C79' 0.165(8) 0.169(9) 0.112(7) 0.027(7) 0.027(6) 0.033(7)

loop_
_atom_type_symbol
_atom_type_description
_atom_type_scat_dispersion_real
_atom_type_scat_dispersion_imag
_atom_type_scat_source
C C 0.0033 0.0016 'International Tables Vol C Tables 4.2.6.8 and 6.1.1.4'
H H 0.0000 0.0000 'International Tables Vol C Tables 4.2.6.8 and 6.1.1.4'
N N 0.0061 0.0033 'International Tables Vol C Tables 4.2.6.8 and 6.1.1.4'
O O 0.0106 0.0060 'International Tables Vol C Tables 4.2.6.8 and 6.1.1.4'
Cu Cu 0.3201 1.2651 'International Tables Vol C Tables 4.2.6.8 and 6.1.1.4'

loop_
_geom_angle_atom_site_label_1
_geom_angle_atom_site_label_2
_geom_angle_atom_site_label_3
_geom_angle
O1 Cu1 N1 93.13(9)
O1 Cu1 O2 175.52(8)
N1 Cu1 O2 84.67(9)
O1 Cu1 O4 89.19(8)
N1 Cu1 O4 163.28(9)
O2 Cu1 O4 94.04(8)
O3 Cu2 N2 92.59(9)
O3 Cu2 O5 87.97(8)
N2 Cu2 O5 178.78(9)
O3 Cu2 O2 168.34(8)
N2 Cu2 O2 85.70(9)
O5 Cu2 O2 93.96(8)
O7 Cu3 N4 92.72(9)
O7 Cu3 O8 175.57(8)
N4 Cu3 O8 84.56(9)
O7 Cu3 O10 90.65(9)
N4 Cu3 O10 162.99(9)
O8 Cu3 O10 92.96(8)
O9 Cu4 N5 93.79(9)
O9 Cu4 O11 88.95(8)
N5 Cu4 O11 175.93(9)
O9 Cu4 O8 171.98(8)
N5 Cu4 O8 85.24(9)
O11 Cu4 O8 92.46(8)
C1 O1 Cu1 128.53(17)
C17 O2 Cu2 111.27(14)
C17 O2 Cu1 111.26(15)
Cu2 O2 Cu1 105.60(9)
C25 O3 Cu2 128.93(18)
C34 O4 Cu1 130.57(17)
C34 O5 Cu2 126.02(18)
C39 O7 Cu3 128.12(17)
C55 O8 Cu4 111.46(16)
C55 O8 Cu3 111.42(15)
Cu4 O8 Cu3 105.45(9)
C63 O9 Cu4 128.10(17)
C72 O10 Cu3 130.14(19)
C72 O11 Cu4 127.77(18)
C15 N1 C16 120.9(2)
C15 N1 Cu1 126.27(18)
C16 N1 Cu1 112.58(17)
C19 N2 C18 122.2(2)
C19 N2 Cu2 126.72(19)
C18 N2 Cu2 110.91(15)
C36 N3 C38 117.0(4)
C36 N3 C37 127.1(3)
C38 N3 C37 115.9(4)
C53 N4 C54 120.9(2)
C53 N4 Cu3 126.51(19)
C54 N4 Cu3 112.63(17)
C57 N5 C56 120.2(2)
C57 N5 Cu4 125.79(19)
C56 N5 Cu4 112.59(18)
C74 N6 C75 121.4(3)
C74 N6 C76 120.7(3)
C75 N6 C76 117.8(3)
O1 C1 C6 123.2(2)
O1 C1 C2 119.1(2)
C6 C1 C2 117.7(2)
C3 C2 C1 118.0(2)
C3 C2 C7 120.7(2)
C1 C2 C7 121.2(2)
C2 C3 C4 125.0(2)
C2 C3 H3 117.5
C4 C3 H3 117.5
C5 C4 C3 116.5(2)
C5 C4 C11 124.2(2)
C3 C4 C11 119.3(2)
C4 C5 C6 122.0(3)
C4 C5 H5 119.0
C6 C5 H5 119.0
C5 C6 C1 120.7(2)
C5 C6 C15 116.4(2)
C1 C6 C15 122.9(2)
C9 C7 C8 108.6(3)
C9 C7 C10 107.3(2)
C8 C7 C10 107.5(3)
C9 C7 C2 109.2(2)
C8 C7 C2 111.5(2)
C10 C7 C2 112.5(2)
C7 C8 H8A 109.5
C7 C8 H8B 109.5
H8A C8 H8B 109.5
C7 C8 H8C 109.5
H8A C8 H8C 109.5
H8B C8 H8C 109.5
C7 C9 H9A 109.5
C7 C9 H9B 109.5
H9A C9 H9B 109.5
C7 C9 H9C 109.5
H9A C9 H9C 109.5
H9B C9 H9C 109.5
C7 C10 H10A 109.5
C7 C10 H10B 109.5
H10A C10 H10B 109.5
C7 C10 H10C 109.5
H10A C10 H10C 109.5
H10B C10 H10C 109.5
C14 C11 C12 109.0(3)
C14 C11 C13 108.3(3)
C12 C11 C13 109.5(2)
C14 C11 C4 111.5(2)
C12 C11 C4 109.0(2)
C13 C11 C4 109.5(2)
C11 C12 H12A 109.5
C11 C12 H12B 109.5
H12A C12 H12B 109.5
C11 C12 H12C 109.5
H12A C12 H12C 109.5
H12B C12 H12C 109.5
C11 C13 H13A 109.5
C11 C13 H13B 109.5
H13A C13 H13B 109.5
C11 C13 H13C 109.5
H13A C13 H13C 109.5
H13B C13 H13C 109.5
C11 C14 H14A 109.5
C11 C14 H14B 109.5
H14A C14 H14B 109.5
C11 C14 H14C 109.5
H14A C14 H14C 109.5
H14B C14 H14C 109.5
N1 C15 C6 125.6(3)
N1 C15 H15 117.2
C6 C15 H15 117.2
N1 C16 C17 107.6(2)
N1 C16 H16A 110.2
C17 C16 H16A 110.2
N1 C16 H16B 110.2
C17 C16 H16B 110.2
H16A C16 H16B 108.5
O2 C17 C16 108.5(2)
O2 C17 C18 109.7(2)
C16 C17 C18 112.5(2)
O2 C17 H17 108.7
C16 C17 H17 108.7
C18 C17 H17 108.7
N2 C18 C17 106.4(2)
N2 C18 H18A 110.5
C17 C18 H18A 110.5
N2 C18 H18B 110.5
C17 C18 H18B 110.5
H18A C18 H18B 108.6
N2 C19 C20 125.6(3)
N2 C19 H19 117.2
C20 C19 H19 117.2
C25 C20 C21 120.4(3)
C25 C20 C19 122.5(2)
C21 C20 C19 117.1(2)
C22 C21 C20 122.0(3)
C22 C21 H21 119.0
C20 C21 H21 119.0
C21 C22 C23 116.8(2)
C21 C22 C26 123.6(3)
C23 C22 C26 119.6(3)
C24 C23 C22 124.7(3)
C24 C23 H23 117.7
C22 C23 H23 117.7
C23 C24 C25 118.0(3)
C23 C24 C30 121.9(2)
C25 C24 C30 120.1(2)
O3 C25 C20 123.2(2)
O3 C25 C24 118.7(2)
C20 C25 C24 118.1(2)
C27 C26 C29 108.6(3)
C27 C26 C28 108.0(3)
C29 C26 C28 108.4(3)
C27 C26 C22 111.7(3)
C29 C26 C22 110.5(2)
C28 C26 C22 109.5(3)
C26 C27 H27A 109.5
C26 C27 H27B 109.5
H27A C27 H27B 109.5
C26 C27 H27C 109.5
H27A C27 H27C 109.5
H27B C27 H27C 109.5
C26 C28 H28A 109.5
C26 C28 H28B 109.5
H28A C28 H28B 109.5
C26 C28 H28C 109.5
H28A C28 H28C 109.5
H28B C28 H28C 109.5
C26 C29 H29A 109.5
C26 C29 H29B 109.5
H29A C29 H29B 109.5
C26 C29 H29C 109.5
H29A C29 H29C 109.5
H29B C29 H29C 109.5
C33 C30 C32 108.0(3)
C33 C30 C24 112.0(2)
C32 C30 C24 110.4(3)
C33 C30 C31 106.7(3)
C32 C30 C31 108.8(2)
C24 C30 C31 110.8(2)
C30 C31 H31A 109.5
C30 C31 H31B 109.5
H31A C31 H31B 109.5
C30 C31 H31C 109.5
H31A C31 H31C 109.5
H31B C31 H31C 109.5
C30 C32 H32A 109.5
C30 C32 H32B 109.5
H32A C32 H32B 109.5
C30 C32 H32C 109.5
H32A C32 H32C 109.5
H32B C32 H32C 109.5
C30 C33 H33A 109.5
C30 C33 H33B 109.5
H33A C33 H33B 109.5
C30 C33 H33C 109.5
H33A C33 H33C 109.5
H33B C33 H33C 109.5
O4 C34 O5 127.6(3)
O4 C34 C35 116.4(2)
O5 C34 C35 116.0(3)
C34 C35 H35A 109.5
C34 C35 H35B 109.5
H35A C35 H35B 109.5
C34 C35 H35C 109.5
H35A C35 H35C 109.5
H35B C35 H35C 109.5
O6 C36 N3 130.8(3)
O6 C36 H36 114.6
N3 C36 H36 114.6
N3 C37 H37A 109.5
N3 C37 H37B 109.5
H37A C37 H37B 109.5
N3 C37 H37C 109.5
H37A C37 H37C 109.5
H37B C37 H37C 109.5
N3 C38 H38A 109.5
N3 C38 H38B 109.5
H38A C38 H38B 109.5
N3 C38 H38C 109.5
H38A C38 H38C 109.5
H38B C38 H38C 109.5
O7 C39 C44 123.0(2)
O7 C39 C40 119.3(2)
C44 C39 C40 117.7(2)
C41 C40 C39 118.3(3)
C41 C40 C45 121.3(3)
C39 C40 C45 120.4(2)
C40 C41 C42 125.0(3)
C40 C41 H41 117.5
C42 C41 H41 117.5
C43 C42 C41 116.4(3)
C43 C42 C49 124.0(3)
C41 C42 C49 119.6(3)
C42 C43 C44 122.0(3)
C42 C43 H43 119.0
C44 C43 H43 119.0
C39 C44 C43 120.5(3)
C39 C44 C53 123.0(2)
C43 C44 C53 116.4(2)
C46 C45 C47 107.8(3)
C46 C45 C40 110.0(3)
C47 C45 C40 112.0(3)
C46 C45 C48 110.0(3)
C47 C45 C48 107.2(3)
C40 C45 C48 109.7(3)
C45 C46 H46A 109.5
C45 C46 H46B 109.5
H46A C46 H46B 109.5
C45 C46 H46C 109.5
H46A C46 H46C 109.5
H46B C46 H46C 109.5
C45 C47 H47A 109.5
C45 C47 H47B 109.5
H47A C47 H47B 109.5
C45 C47 H47C 109.5
H47A C47 H47C 109.5
H47B C47 H47C 109.5
C45 C48 H48A 109.5
C45 C48 H48B 109.5
H48A C48 H48B 109.5
C45 C48 H48C 109.5
H48A C48 H48C 109.5
H48B C48 H48C 109.5
C52 C49 C51 107.9(3)
C52 C49 C50 108.9(3)
C51 C49 C50 109.7(3)
C52 C49 C42 111.1(3)
C51 C49 C42 109.7(3)
C50 C49 C42 109.5(3)
C49 C50 H50A 109.5
C49 C50 H50B 109.5
H50A C50 H50B 109.5
C49 C50 H50C 109.5
H50A C50 H50C 109.5
H50B C50 H50C 109.5
C49 C51 H51A 109.5
C49 C51 H51B 109.5
H51A C51 H51B 109.5
C49 C51 H51C 109.5
H51A C51 H51C 109.5
H51B C51 H51C 109.5
C49 C52 H52A 109.5
C49 C52 H52B 109.5
H52A C52 H52B 109.5
C49 C52 H52C 109.5
H52A C52 H52C 109.5
H52B C52 H52C 109.5
N4 C53 C44 125.3(2)
N4 C53 H53 117.3
C44 C53 H53 117.3
N4 C54 C55 106.6(2)
N4 C54 H54A 110.4
C55 C54 H54A 110.4
N4 C54 H54B 110.4
C55 C54 H54B 110.4
H54A C54 H54B 108.6
O8 C55 C56 109.8(2)
O8 C55 C54 108.4(2)
C56 C55 C54 111.1(2)
O8 C55 H55 109.2
C56 C55 H55 109.2
C54 C55 H55 109.2
N5 C56 C55 107.6(2)
N5 C56 H56A 110.2
C55 C56 H56A 110.2
N5 C56 H56B 110.2
C55 C56 H56B 110.2
H56A C56 H56B 108.5
N5 C57 C58 125.2(3)
N5 C57 H57 117.4
C58 C57 H57 117.4
C59 C58 C63 120.3(2)
C59 C58 C57 115.8(3)
C63 C58 C57 123.7(3)
C60 C59 C58 122.1(3)
C60 C59 H59 118.9
C58 C59 H59 118.9
C59 C60 C61 116.8(3)
C59 C60 C64 119.4(2)
C61 C60 C64 123.8(2)
C62 C61 C60 124.7(3)
C62 C61 H61 117.7
C60 C61 H61 117.7
C61 C62 C63 118.1(3)
C61 C62 C68 121.2(2)
C63 C62 C68 120.7(2)
O9 C63 C58 122.5(2)
O9 C63 C62 119.7(2)
C58 C63 C62 117.8(2)
C66 C64 C67 107.2(2)
C66 C64 C60 109.6(2)
C67 C64 C60 112.9(2)
C66 C64 C65 110.3(3)
C67 C64 C65 108.2(3)
C60 C64 C65 108.6(2)
C64 C65 H65A 109.5
C64 C65 H65B 109.5
H65A C65 H65B 109.5
C64 C65 H65C 109.5
H65A C65 H65C 109.5
H65B C65 H65C 109.5
C64 C66 H66A 109.5
C64 C66 H66B 109.5
H66A C66 H66B 109.5
C64 C66 H66C 109.5
H66A C66 H66C 109.5
H66B C66 H66C 109.5
C64 C67 H67A 109.5
C64 C67 H67B 109.5
H67A C67 H67B 109.5
C64 C67 H67C 109.5
H67A C67 H67C 109.5
H67B C67 H67C 109.5
C71 C68 C69 107.5(2)
C71 C68 C62 112.4(2)
C69 C68 C62 110.4(2)
C71 C68 C70 107.2(2)
C69 C68 C70 109.9(2)
C62 C68 C70 109.4(2)
C68 C69 H69A 109.5
C68 C69 H69B 109.5
H69A C69 H69B 109.5
C68 C69 H69C 109.5
H69A C69 H69C 109.5
H69B C69 H69C 109.5
C68 C70 H70A 109.5
C68 C70 H70B 109.5
H70A C70 H70B 109.5
C68 C70 H70C 109.5
H70A C70 H70C 109.5
H70B C70 H70C 109.5
C68 C71 H71A 109.5
C68 C71 H71B 109.5
H71A C71 H71B 109.5
C68 C71 H71C 109.5
H71A C71 H71C 109.5
H71B C71 H71C 109.5
O10 C72 O11 127.2(3)
O10 C72 C73 117.0(3)
O11 C72 C73 115.8(3)
C72 C73 H73A 109.5
C72 C73 H73B 109.5
H73A C73 H73B 109.5
C72 C73 H73C 109.5
H73A C73 H73C 109.5
H73B C73 H73C 109.5
O12 C74 N6 125.7(3)
O12 C74 H74 117.1
N6 C74 H74 117.1
N6 C75 H75A 109.5
N6 C75 H75B 109.5
H75A C75 H75B 109.5
N6 C75 H75C 109.5
H75A C75 H75C 109.5
H75B C75 H75C 109.5
N6 C76 H76A 109.5
N6 C76 H76B 109.5
H76A C76 H76B 109.5
N6 C76 H76C 109.5
H76A C76 H76C 109.5
H76B C76 H76C 109.5
C79 N7 C77 171.3(19)
C79 N7 C78 86.6(18)
C77 N7 C78 99.1(13)
O13 C77 N7 107.4(14)
N7 C78 C79 32.0(7)
N7 C79 C78 61.4(16)
C77' N7' C78' 106.6(8)
C77' N7' C79' 114.9(9)
C78' N7' C79' 136.6(10)
O13' C77' N7' 121.1(10)

loop_
_geom_bond_atom_site_label_1
_geom_bond_atom_site_label_2
_geom_bond_distance
Cu1 O1 1.9020(18)
Cu1 N1 1.927(2)
Cu1 O2 1.9570(18)
Cu1 O4 1.9603(19)
Cu2 O3 1.8967(19)
Cu2 N2 1.922(2)
Cu2 O5 1.938(2)
Cu2 O2 1.9430(19)
Cu3 O7 1.895(2)
Cu3 N4 1.925(2)
Cu3 O8 1.957(2)
Cu3 O10 1.9670(19)
Cu4 O9 1.8971(18)
Cu4 N5 1.916(2)
Cu4 O11 1.941(2)
Cu4 O8 1.9565(18)
O1 C1 1.309(3)
O2 C17 1.426(3)
O3 C25 1.315(3)
O4 C34 1.256(3)
O5 C34 1.260(3)
O6 C36 1.192(4)
O7 C39 1.318(3)
O8 C55 1.427(3)
O9 C63 1.317(3)
O10 C72 1.257(3)
O11 C72 1.257(4)
O12 C74 1.233(4)
N1 C15 1.287(3)
N1 C16 1.467(3)
N2 C19 1.292(3)
N2 C18 1.469(3)
N3 C36 1.297(4)
N3 C38 1.320(6)
N3 C37 1.438(5)
N4 C53 1.291(3)
N4 C54 1.461(4)
N5 C57 1.292(4)
N5 C56 1.467(3)
N6 C74 1.324(4)
N6 C75 1.445(4)
N6 C76 1.461(4)
C1 C6 1.421(4)
C1 C2 1.438(4)
C2 C3 1.383(4)
C2 C7 1.537(4)
C3 C4 1.408(4)
C3 H3 0.9300
C4 C5 1.367(4)
C4 C11 1.542(4)
C5 C6 1.415(4)
C5 H5 0.9300
C6 C15 1.439(4)
C7 C9 1.522(4)
C7 C8 1.535(4)
C7 C10 1.537(4)
C8 H8A 0.9600
C8 H8B 0.9600
C8 H8C 0.9600
C9 H9A 0.9600
C9 H9B 0.9600
C9 H9C 0.9600
C10 H10A 0.9600
C10 H10B 0.9600
C10 H10C 0.9600
C11 C14 1.525(4)
C11 C12 1.529(4)
C11 C13 1.534(4)
C12 H12A 0.9600
C12 H12B 0.9600
C12 H12C 0.9600
C13 H13A 0.9600
C13 H13B 0.9600
C13 H13C 0.9600
C14 H14A 0.9600
C14 H14B 0.9600
C14 H14C 0.9600
C15 H15 0.9300
C16 C17 1.524(4)
C16 H16A 0.9700
C16 H16B 0.9700
C17 C18 1.529(4)
C17 H17 0.9800
C18 H18A 0.9700
C18 H18B 0.9700
C19 C20 1.434(4)
C19 H19 0.9300
C20 C25 1.417(4)
C20 C21 1.417(4)
C21 C22 1.367(4)
C21 H21 0.9300
C22 C23 1.408(4)
C22 C26 1.535(4)
C23 C24 1.383(4)
C23 H23 0.9300
C24 C25 1.435(4)
C24 C30 1.535(4)
C26 C27 1.526(5)
C26 C29 1.526(4)
C26 C28 1.528(4)
C27 H27A 0.9600
C27 H27B 0.9600
C27 H27C 0.9600
C28 H28A 0.9600
C28 H28B 0.9600
C28 H28C 0.9600
C29 H29A 0.9600
C29 H29B 0.9600
C29 H29C 0.9600
C30 C33 1.526(4)
C30 C32 1.531(4)
C30 C31 1.540(5)
C31 H31A 0.9600
C31 H31B 0.9600
C31 H31C 0.9600
C32 H32A 0.9600
C32 H32B 0.9600
C32 H32C 0.9600
C33 H33A 0.9600
C33 H33B 0.9600
C33 H33C 0.9600
C34 C35 1.510(4)
C35 H35A 0.9600
C35 H35B 0.9600
C35 H35C 0.9600
C36 H36 0.9300
C37 H37A 0.9600
C37 H37B 0.9600
C37 H37C 0.9600
C38 H38A 0.9600
C38 H38B 0.9600
C38 H38C 0.9600
C39 C44 1.420(4)
C39 C40 1.429(4)
C40 C41 1.378(4)
C40 C45 1.533(4)
C41 C42 1.410(4)
C41 H41 0.9300
C42 C43 1.363(4)
C42 C49 1.538(4)
C43 C44 1.421(4)
C43 H43 0.9300
C44 C53 1.429(4)
C45 C46 1.532(5)
C45 C47 1.533(4)
C45 C48 1.533(4)
C46 H46A 0.9600
C46 H46B 0.9600
C46 H46C 0.9600
C47 H47A 0.9600
C47 H47B 0.9600
C47 H47C 0.9600
C48 H48A 0.9600
C48 H48B 0.9600
C48 H48C 0.9600
C49 C52 1.526(5)
C49 C51 1.531(4)
C49 C50 1.533(5)
C50 H50A 0.9600
C50 H50B 0.9600
C50 H50C 0.9600
C51 H51A 0.9600
C51 H51B 0.9600
C51 H51C 0.9600
C52 H52A 0.9600
C52 H52B 0.9600
C52 H52C 0.9600
C53 H53 0.9300
C54 C55 1.535(4)
C54 H54A 0.9700
C54 H54B 0.9700
C55 C56 1.523(4)
C55 H55 0.9800
C56 H56A 0.9700
C56 H56B 0.9700
C57 C58 1.440(4)
C57 H57 0.9300
C58 C59 1.415(4)
C58 C63 1.426(4)
C59 C60 1.365(4)
C59 H59 0.9300
C60 C61 1.404(4)
C60 C64 1.539(4)
C61 C62 1.388(4)
C61 H61 0.9300
C62 C63 1.433(4)
C62 C68 1.541(4)
C64 C66 1.524(4)
C64 C67 1.535(4)
C64 C65 1.539(4)
C65 H65A 0.9600
C65 H65B 0.9600
C65 H65C 0.9600
C66 H66A 0.9600
C66 H66B 0.9600
C66 H66C 0.9600
C67 H67A 0.9600
C67 H67B 0.9600
C67 H67C 0.9600
C68 C71 1.530(4)
C68 C69 1.536(4)
C68 C70 1.545(4)
C69 H69A 0.9600
C69 H69B 0.9600
C69 H69C 0.9600
C70 H70A 0.9600
C70 H70B 0.9600
C70 H70C 0.9600
C71 H71A 0.9600
C71 H71B 0.9600
C71 H71C 0.9600
C72 C73 1.505(5)
C73 H73A 0.9600
C73 H73B 0.9600
C73 H73C 0.9600
C74 H74 0.9300
C75 H75A 0.9600
C75 H75B 0.9600
C75 H75C 0.9600
C76 H76A 0.9600
C76 H76B 0.9600
C76 H76C 0.9600
O13 C77 1.213(16)
N7 C79 1.05(2)
N7 C77 1.362(18)
N7 C78 1.74(2)
C78 C79 1.98(3)
O13' C77' 1.258(11)
N7' C77' 1.459(13)
N7' C78' 1.466(12)
N7' C79' 1.67(2)

loop_
_geom_torsion_atom_site_label_1
_geom_torsion_atom_site_label_2
_geom_torsion_atom_site_label_3
_geom_torsion_atom_site_label_4
_geom_torsion
N1 Cu1 O1 C1 4.0(2)
O2 Cu1 O1 C1 -56.4(11)
O4 Cu1 O1 C1 167.5(2)
O3 Cu2 O2 C17 73.6(4)
N2 Cu2 O2 C17 -8.31(16)
O5 Cu2 O2 C17 172.87(16)
O3 Cu2 O2 Cu1 -165.5(3)
N2 Cu2 O2 Cu1 112.53(10)
O5 Cu2 O2 Cu1 -66.29(9)
O1 Cu1 O2 C17 44.0(11)
N1 Cu1 O2 C17 -16.66(16)
O4 Cu1 O2 C17 -179.94(16)
O1 Cu1 O2 Cu2 -76.8(10)
N1 Cu1 O2 Cu2 -137.51(10)
O4 Cu1 O2 Cu2 59.22(10)
N2 Cu2 O3 C25 5.9(2)
O5 Cu2 O3 C25 -175.2(2)
O2 Cu2 O3 C25 -75.3(5)
O1 Cu1 O4 C34 148.6(3)
N1 Cu1 O4 C34 -113.2(3)
O2 Cu1 O4 C34 -28.3(3)
O3 Cu2 O5 C34 -146.0(2)
N2 Cu2 O5 C34 -28(5)
O2 Cu2 O5 C34 45.5(2)
N4 Cu3 O7 C39 12.8(2)
O8 Cu3 O7 C39 -39.1(11)
O10 Cu3 O7 C39 176.2(2)
O9 Cu4 O8 C55 71.7(6)
N5 Cu4 O8 C55 -11.75(18)
O11 Cu4 O8 C55 171.62(17)
O9 Cu4 O8 Cu3 -167.3(5)
N5 Cu4 O8 Cu3 109.30(11)
O11 Cu4 O8 Cu3 -67.33(10)
O7 Cu3 O8 C55 38.1(11)
N4 Cu3 O8 C55 -14.07(18)
O10 Cu3 O8 C55 -177.20(17)
O7 Cu3 O8 Cu4 -83.0(10)
N4 Cu3 O8 Cu4 -135.15(10)
O10 Cu3 O8 Cu4 61.73(10)
N5 Cu4 O9 C63 -9.7(2)
O11 Cu4 O9 C63 167.3(2)
O8 Cu4 O9 C63 -92.5(6)
O7 Cu3 O10 C72 151.4(3)
N4 Cu3 O10 C72 -107.1(4)
O8 Cu3 O10 C72 -26.0(3)
O9 Cu4 O11 C72 -147.7(3)
N5 Cu4 O11 C72 -15.4(15)
O8 Cu4 O11 C72 40.2(3)
O1 Cu1 N1 C15 1.8(2)
O2 Cu1 N1 C15 177.9(2)
O4 Cu1 N1 C15 -95.8(4)
O1 Cu1 N1 C16 175.77(17)
O2 Cu1 N1 C16 -8.14(17)
O4 Cu1 N1 C16 78.2(3)
O3 Cu2 N2 C19 -0.6(2)
O5 Cu2 N2 C19 -118(4)
O2 Cu2 N2 C19 167.9(2)
O3 Cu2 N2 C18 174.61(17)
O5 Cu2 N2 C18 57(4)
O2 Cu2 N2 C18 -16.94(17)
O7 Cu3 N4 C53 -7.7(2)
O8 Cu3 N4 C53 168.8(2)
O10 Cu3 N4 C53 -108.9(3)
O7 Cu3 N4 C54 171.51(19)
O8 Cu3 N4 C54 -11.99(18)
O10 Cu3 N4 C54 70.3(4)
O9 Cu4 N5 C57 10.3(3)
O11 Cu4 N5 C57 -121.9(13)
O8 Cu4 N5 C57 -177.7(2)
O9 Cu4 N5 C56 176.5(2)
O11 Cu4 N5 C56 44.3(15)
O8 Cu4 N5 C56 -11.5(2)
Cu1 O1 C1 C6 -6.9(4)
Cu1 O1 C1 C2 174.15(17)
O1 C1 C2 C3 179.9(2)
C6 C1 C2 C3 0.9(4)
O1 C1 C2 C7 2.4(4)
C6 C1 C2 C7 -176.7(2)
C1 C2 C3 C4 -2.8(4)
C7 C2 C3 C4 174.8(2)
C2 C3 C4 C5 1.9(4)
C2 C3 C4 C11 -178.5(2)
C3 C4 C5 C6 0.8(4)
C11 C4 C5 C6 -178.8(2)
C4 C5 C6 C1 -2.6(4)
C4 C5 C6 C15 176.6(2)
O1 C1 C6 C5 -177.3(2)
C2 C1 C6 C5 1.6(4)
O1 C1 C6 C15 3.6(4)
C2 C1 C6 C15 -177.5(2)
C3 C2 C7 C9 -117.6(3)
C1 C2 C7 C9 59.8(3)
C3 C2 C7 C8 122.3(3)
C1 C2 C7 C8 -60.2(3)
C3 C2 C7 C10 1.5(4)
C1 C2 C7 C10 178.9(3)
C5 C4 C11 C14 -3.5(4)
C3 C4 C11 C14 176.9(3)
C5 C4 C11 C12 116.9(3)
C3 C4 C11 C12 -62.7(3)
C5 C4 C11 C13 -123.3(3)
C3 C4 C11 C13 57.1(3)
C16 N1 C15 C6 -178.4(2)
Cu1 N1 C15 C6 -4.9(4)
C5 C6 C15 N1 -176.5(2)
C1 C6 C15 N1 2.6(4)
C15 N1 C16 C17 -156.4(2)
Cu1 N1 C16 C17 29.2(3)
Cu2 O2 C17 C16 153.94(17)
Cu1 O2 C17 C16 36.5(2)
Cu2 O2 C17 C18 30.6(2)
Cu1 O2 C17 C18 -86.8(2)
N1 C16 C17 O2 -42.2(3)
N1 C16 C17 C18 79.4(3)
C19 N2 C18 C17 -148.2(2)
Cu2 N2 C18 C17 36.4(2)
O2 C17 C18 N2 -43.3(3)
C16 C17 C18 N2 -164.2(2)
C18 N2 C19 C20 -178.3(2)
Cu2 N2 C19 C20 -3.6(4)
N2 C19 C20 C25 3.8(4)
N2 C19 C20 C21 -175.8(3)
C25 C20 C21 C22 -2.6(4)
C19 C20 C21 C22 177.1(3)
C20 C21 C22 C23 0.7(4)
C20 C21 C22 C26 -177.8(3)
C21 C22 C23 C24 1.0(4)
C26 C22 C23 C24 179.5(3)
C22 C23 C24 C25 -0.8(4)
C22 C23 C24 C30 179.8(3)
Cu2 O3 C25 C20 -7.1(4)
Cu2 O3 C25 C24 171.51(18)
C21 C20 C25 O3 -178.6(2)
C19 C20 C25 O3 1.8(4)
C21 C20 C25 C24 2.7(4)
C19 C20 C25 C24 -176.9(2)
C23 C24 C25 O3 -179.9(2)
C30 C24 C25 O3 -0.4(4)
C23 C24 C25 C20 -1.1(4)
C30 C24 C25 C20 178.3(2)
C21 C22 C26 C27 -6.7(4)
C23 C22 C26 C27 174.9(3)
C21 C22 C26 C29 -127.7(3)
C23 C22 C26 C29 53.9(4)
C21 C22 C26 C28 112.9(3)
C23 C22 C26 C28 -65.5(4)
C23 C24 C30 C33 2.5(4)
C25 C24 C30 C33 -177.0(3)
C23 C24 C30 C32 -118.0(3)
C25 C24 C30 C32 62.6(3)
C23 C24 C30 C31 121.5(3)
C25 C24 C30 C31 -58.0(3)
Cu1 O4 C34 O5 2.8(5)
Cu1 O4 C34 C35 -175.0(2)
Cu2 O5 C34 O4 -13.0(4)
Cu2 O5 C34 C35 164.9(2)
C38 N3 C36 O6 2.6(8)
C37 N3 C36 O6 -175.6(5)
Cu3 O7 C39 C44 -11.4(4)
Cu3 O7 C39 C40 168.66(19)
O7 C39 C40 C41 175.5(2)
C44 C39 C40 C41 -4.5(4)
O7 C39 C40 C45 -4.4(4)
C44 C39 C40 C45 175.7(3)
C39 C40 C41 C42 1.3(4)
C45 C40 C41 C42 -178.8(3)
C40 C41 C42 C43 2.2(4)
C40 C41 C42 C49 -176.8(3)
C41 C42 C43 C44 -2.5(4)
C49 C42 C43 C44 176.4(2)
O7 C39 C44 C43 -175.7(2)
C40 C39 C44 C43 4.2(4)
O7 C39 C44 C53 1.0(4)
C40 C39 C44 C53 -179.0(2)
C42 C43 C44 C39 -0.6(4)
C42 C43 C44 C53 -177.6(2)
C41 C40 C45 C46 -114.5(3)
C39 C40 C45 C46 65.3(3)
C41 C40 C45 C47 5.3(4)
C39 C40 C45 C47 -174.8(3)
C41 C40 C45 C48 124.2(3)
C39 C40 C45 C48 -55.9(4)
C43 C42 C49 C52 -5.8(4)
C41 C42 C49 C52 173.1(3)
C43 C42 C49 C51 -125.0(3)
C41 C42 C49 C51 53.9(4)
C43 C42 C49 C50 114.6(3)
C41 C42 C49 C50 -66.5(4)
C54 N4 C53 C44 -177.9(3)
Cu3 N4 C53 C44 1.3(4)
C39 C44 C53 N4 4.2(4)
C43 C44 C53 N4 -178.9(2)
C53 N4 C54 C55 -147.6(3)
Cu3 N4 C54 C55 33.1(3)
Cu4 O8 C55 C56 31.3(3)
Cu3 O8 C55 C56 -86.2(2)
Cu4 O8 C55 C54 152.88(18)
Cu3 O8 C55 C54 35.4(3)
N4 C54 C55 O8 -43.8(3)
N4 C54 C55 C56 76.9(3)
C57 N5 C56 C55 -162.5(3)
Cu4 N5 C56 C55 30.5(3)
O8 C55 C56 N5 -39.7(3)
C54 C55 C56 N5 -159.6(2)
C56 N5 C57 C58 -173.3(3)
Cu4 N5 C57 C58 -8.1(4)
N5 C57 C58 C59 176.6(3)
N5 C57 C58 C63 1.3(5)
C63 C58 C59 C60 -0.1(4)
C57 C58 C59 C60 -175.6(3)
C58 C59 C60 C61 -2.8(4)
C58 C59 C60 C64 176.0(3)
C59 C60 C61 C62 2.7(4)
C64 C60 C61 C62 -176.0(3)
C60 C61 C62 C63 0.3(4)
C60 C61 C62 C68 177.9(3)
Cu4 O9 C63 C58 6.4(4)
Cu4 O9 C63 C62 -172.08(18)
C59 C58 C63 O9 -175.4(2)
C57 C58 C63 O9 -0.2(4)
C59 C58 C63 C62 3.1(4)
C57 C58 C63 C62 178.2(3)
C61 C62 C63 O9 175.4(2)
C68 C62 C63 O9 -2.2(4)
C61 C62 C63 C58 -3.2(4)
C68 C62 C63 C58 179.2(2)
C59 C60 C64 C66 60.1(3)
C61 C60 C64 C66 -121.3(3)
C59 C60 C64 C67 179.5(3)
C61 C60 C64 C67 -1.9(4)
C59 C60 C64 C65 -60.5(3)
C61 C60 C64 C65 118.2(3)
C61 C62 C68 C71 3.6(4)
C63 C62 C68 C71 -178.8(2)
C61 C62 C68 C69 123.7(3)
C63 C62 C68 C69 -58.8(3)
C61 C62 C68 C70 -115.3(3)
C63 C62 C68 C70 62.3(3)
Cu3 O10 C72 O11 -6.4(5)
Cu3 O10 C72 C73 175.7(3)
Cu4 O11 C72 O10 -2.4(5)
Cu4 O11 C72 C73 175.5(3)
C75 N6 C74 O12 178.4(3)
C76 N6 C74 O12 2.5(5)
C79 N7 C77 O13 -39(14)
C78 N7 C77 O13 -169.6(11)
C77 N7 C78 C79 173.4(16)
C77 N7 C79 C78 -132(13)
C78' N7' C77' O13' -176.5(8)
C79' N7' C77' O13' -9.4(12)
